data_4317142
loop_
_publ_author_name
'Jinwoo Seo'
'Narae Jin'
'Hyungphil Chun'

_publ_contact_author
;
 Prof. Hyungphil Chun
 Department of Applied Chemistry
 College of Science and Technology
 Hanyang University
 1271 Sa-3 dong, Ansan 426-791
 Republic of Korea
;
_publ_contact_author_email hchun@hanyang.ac.kr
_publ_section_title
;
 Topologies of Metal-Organic Frameworks Based on Pyrimidine-5-carboxylate
 and Unexpected Gas-Sorption Selectivity for CO2
;
_journal_name_full 'Inorganic Chemistry'
_journal_page_first 10833
_journal_page_last 10839
_journal_paper_doi 10.1021/ic1012523
_journal_volume 49
_journal_year 2010
_chemical_formula_sum 'C11.17 H7.33 Cu N4 O4'
_chemical_formula_weight 325.08
_chemical_name_common '[Cu(pmc)2].1/6(Toluene)'
_chemical_name_systematic
; 
 ? 
;
_space_group_IT_number 148
_symmetry_cell_setting trigonal
_symmetry_space_group_name_Hall '-R 3'
_symmetry_space_group_name_H-M 'R -3 :H'
_atom_sites_solution_hydrogens geom
_atom_sites_solution_primary direct
_atom_sites_solution_secondary difmap
_audit_creation_method SHELXL-97
_cell_angle_alpha 90.00
_cell_angle_beta 90.00
_cell_angle_gamma 120.00
_cell_formula_units_Z 36
_cell_length_a 43.571(6)
_cell_length_b 43.571(6)
_cell_length_c 7.7180(15)
_cell_measurement_temperature 100(2)
_cell_volume 12689(3)
_computing_cell_refinement HKL2000
_computing_data_collection 'ADSC Quantum-210 ADX Program'
_computing_data_reduction HKL2000
_computing_molecular_graphics 'Materials Studio 4.1'
_computing_publication_material WORD
_computing_structure_refinement 'SHELXL-97 (Sheldrick, 1997)'
_computing_structure_solution 'SHELXS-97 (Sheldrick, 1990)'
_diffrn_ambient_temperature 100(2)
_diffrn_measured_fraction_theta_full 1.000
_diffrn_measured_fraction_theta_max 1.000
_diffrn_measurement_device_type 'CCD area detector'
_diffrn_measurement_method 'phi scan'
_diffrn_radiation_monochromator 'Si(111) double crystal monochromator'
_diffrn_radiation_source 'bending magnet 6B MX beamline'
_diffrn_radiation_type synchrotron
_diffrn_radiation_wavelength 0.72000
_diffrn_reflns_av_R_equivalents 0.1102
_diffrn_reflns_av_sigmaI/netI 0.0646
_diffrn_reflns_limit_h_max 56
_diffrn_reflns_limit_h_min -55
_diffrn_reflns_limit_k_max 56
_diffrn_reflns_limit_k_min -56
_diffrn_reflns_limit_l_max 10
_diffrn_reflns_limit_l_min -10
_diffrn_reflns_number 32276
_diffrn_reflns_theta_full 28.00
_diffrn_reflns_theta_max 28.00
_diffrn_reflns_theta_min 0.95
_exptl_absorpt_coefficient_mu 1.566
_exptl_absorpt_correction_T_max 0.9119
_exptl_absorpt_correction_T_min 0.7049
_exptl_absorpt_correction_type multi-scan
_exptl_absorpt_process_details 'HKL2000 Scalepack'
_exptl_crystal_colour purple
_exptl_crystal_density_diffrn 1.532
_exptl_crystal_density_method 'not measured'
_exptl_crystal_description stick
_exptl_crystal_F_000 5880
_exptl_crystal_size_max 0.24
_exptl_crystal_size_mid 0.08
_exptl_crystal_size_min 0.06
_refine_diff_density_max 4.440
_refine_diff_density_min -1.812
_refine_diff_density_rms 0.435
_refine_ls_extinction_coef 0.0128(13)
_refine_ls_extinction_expression Fc^*^=kFc[1+0.001xFc^2^\l^3^/sin(2\q)]^-1/4^
_refine_ls_extinction_method SHELXL
_refine_ls_goodness_of_fit_ref 1.863
_refine_ls_hydrogen_treatment constr
_refine_ls_matrix_type full
_refine_ls_number_parameters 407
_refine_ls_number_reflns 6537
_refine_ls_number_restraints 84
_refine_ls_restrained_S_all 1.857
_refine_ls_R_factor_all 0.1700
_refine_ls_R_factor_gt 0.1459
_refine_ls_shift/su_max 0.000
_refine_ls_shift/su_mean 0.000
_refine_ls_structure_factor_coef Fsqd
_refine_ls_weighting_details 'calc w=1/[\s^2^(Fo^2^)+(0.2000P)^2^+0.0000P] where P=(Fo^2^+2Fc^2^)/3'
_refine_ls_weighting_scheme calc
_refine_ls_wR_factor_gt 0.4305
_refine_ls_wR_factor_ref 0.4600
_reflns_number_gt 4711
_reflns_number_total 6537
_reflns_threshold_expression >2sigma(I)
_cod_data_source_file ic1012523_si_001_1.cif
_cod_data_source_block 3(Toluene)
_cod_depositor_comments
;
The following automatic conversions were performed:

'_symmetry_cell_setting' value 'Trigonal' changed to 'trigonal'
according to the built-in table from CIF Core dictionary named
'cif_core.dic' version 2.4.1 from
2010-06-29.

'_exptl_absorpt_correction_type' value 'multi scan'
changed to 'multi-scan' according to the built-in table from CIF Core
dictionary named 'cif_core.dic' version 2.4.1 from 2010-06-29.

Automatic conversion script
Id: cif_fix_values 1646 2011-03-28 12:23:43Z adriana 

The following automatic conversions were performed:

'_refine_ls_hydrogen_treatment' value 'constrained' was replaced with
the value 'constr' as specified in the replacement file
'src/cod-tools/trunk/data/replacement-values/replacement_values.lst'.

Automatic conversion script
Id: cif_fix_values 5376 2017-05-30 11:51:03Z andrius 
;
_cod_original_cell_volume 12689(4)
_cod_original_sg_symbol_H-M 'R -3'
_cod_database_code 4317142

loop_
_symmetry_equiv_pos_as_xyz
'x, y, z'
'-y, x-y, z'
'-x+y, -x, z'
'x+2/3, y+1/3, z+1/3'
'-y+2/3, x-y+1/3, z+1/3'
'-x+y+2/3, -x+1/3, z+1/3'
'x+1/3, y+2/3, z+2/3'
'-y+1/3, x-y+2/3, z+2/3'
'-x+y+1/3, -x+2/3, z+2/3'
'-x, -y, -z'
'y, -x+y, -z'
'x-y, x, -z'
'-x+2/3, -y+1/3, -z+1/3'
'y+2/3, -x+y+1/3, -z+1/3'
'x-y+2/3, x+1/3, -z+1/3'
'-x+1/3, -y+2/3, -z+2/3'
'y+1/3, -x+y+2/3, -z+2/3'
'x-y+1/3, x+2/3, -z+2/3'

loop_
_atom_site_label
_atom_site_type_symbol
_atom_site_fract_x
_atom_site_fract_y
_atom_site_fract_z
_atom_site_U_iso_or_equiv
_atom_site_adp_type
_atom_site_occupancy
_atom_site_symmetry_multiplicity
_atom_site_calc_flag
_atom_site_refinement_flags
_atom_site_disorder_assembly
_atom_site_disorder_group
Cu1 Cu 0.08030(3) 0.16642(2) 0.16715(9) 0.0343(5) Uani 1 1 d . . .
Cu2 Cu -0.00463(3) 0.24727(2) -0.50297(9) 0.0287(5) Uani 1 1 d . . .
O1 O 0.00673(13) 0.23891(13) -0.2715(5) 0.0285(12) Uani 1 1 d . . .
O2 O 0.03203(15) 0.20799(17) -0.3664(6) 0.0410(14) Uani 1 1 d . . .
O3 O -0.01795(15) 0.25589(15) -0.7298(6) 0.0351(13) Uani 1 1 d . . .
O4 O -0.0367(2) 0.2927(2) -0.6361(7) 0.061(2) Uani 1 1 d . . .
O5 O 0.05949(15) 0.15296(18) 0.3973(6) 0.0424(15) Uani 1 1 d . . .
O6 O 0.00381(18) 0.12837(19) 0.3001(7) 0.058(2) Uani 1 1 d . . .
O7 O 0.10138(14) 0.18014(17) -0.0626(6) 0.0415(15) Uani 1 1 d . . .
O8 O 0.15715(16) 0.20727(18) 0.0383(7) 0.0449(16) Uani 1 1 d . . .
N1 N 0.06055(15) 0.19877(18) 0.1307(7) 0.0304(14) Uani 1 1 d . . .
N2 N 0.04467(17) 0.24066(17) 0.2293(8) 0.0322(14) Uani 1 1 d . . .
N3 N 0.03078(18) 0.29899(17) -0.4658(7) 0.0347(15) Uani 1 1 d . . .
N4 N 0.0764(2) 0.35496(18) -0.5623(8) 0.0400(17) Uani 1 1 d . . .
N5 N 0.09973(19) 0.1336(2) 0.2026(8) 0.0399(17) Uani 1 1 d . . .
N6 N 0.0235(2) 0.1150(2) 0.8964(8) 0.050(2) Uani 1 1 d . . .
N7 N -0.03879(15) 0.19587(18) -0.5413(7) 0.0318(15) Uani 1 1 d . . .
N8 N -0.08042(19) 0.1379(2) -0.4399(8) 0.053(2) Uani 1 1 d . . .
C1 C 0.02451(18) 0.22256(19) -0.2543(8) 0.0270(15) Uani 1 1 d . . .
C2 C 0.03654(16) 0.22228(19) -0.0694(9) 0.0272(15) Uani 1 1 d . . .
C3 C 0.05004(18) 0.2010(2) -0.0306(9) 0.0315(17) Uani 1 1 d . . .
H3 H 0.0522 0.1873 -0.1203 0.038 Uiso 1 1 calc R . .
C4 C 0.05660(18) 0.2186(2) 0.2531(9) 0.0297(16) Uani 1 1 d . . .
H4 H 0.0631 0.2165 0.3680 0.036 Uiso 1 1 calc R . .
C5 C 0.03522(18) 0.2430(2) 0.0641(8) 0.0290(16) Uani 1 1 d . . .
H5 H 0.0275 0.2594 0.0390 0.035 Uiso 1 1 calc R . .
C6 C -0.0319(2) 0.2759(2) -0.7477(9) 0.041(2) Uani 1 1 d . . .
C7 C -0.0436(2) 0.2765(2) -0.9308(10) 0.0394(19) Uani 1 1 d . . .
C8 C 0.0331(2) 0.3118(2) -0.3045(10) 0.041(2) Uani 1 1 d . . .
H8 H 0.0180 0.2964 -0.2164 0.049 Uiso 1 1 calc R . .
C9 C 0.0524(2) 0.3211(2) -0.5848(9) 0.0385(19) Uani 1 1 d . . .
H9 H 0.0504 0.3118 -0.6982 0.046 Uiso 1 1 calc R . .
C10 C 0.0787(2) 0.3673(2) -0.3985(9) 0.0381(19) Uani 1 1 d . . .
H10 H 0.0960 0.3912 -0.3745 0.046 Uiso 1 1 calc R . .
C11 C 0.0260(2) 0.1356(2) 0.4135(10) 0.0368(18) Uani 1 1 d . . .
C12 C 0.0139(2) 0.1236(2) 0.5970(10) 0.0372(18) Uani 1 1 d . . .
C13 C 0.0351(2) 0.1247(2) 0.7309(9) 0.0386(19) Uani 1 1 d . . .
H13 H 0.0594 0.1326 0.7068 0.046 Uiso 1 1 calc R . .
C14 C 0.1030(2) 0.1137(2) 0.0817(10) 0.042(2) Uani 1 1 d . . .
H14 H 0.0959 0.1156 -0.0324 0.051 Uiso 1 1 calc R . .
C15 C 0.1099(2) 0.1317(3) 0.3654(10) 0.045(2) Uani 1 1 d . . .
H15 H 0.1077 0.1455 0.4548 0.054 Uiso 1 1 calc R . .
C16 C 0.1350(2) 0.1986(2) -0.0781(9) 0.0337(18) Uani 1 1 d . . .
C17 C 0.1475(2) 0.2109(2) -0.2608(9) 0.0332(17) Uani 1 1 d . . .
C18 C -0.04182(17) 0.1828(2) -0.7025(9) 0.0305(17) Uani 1 1 d . . .
H18 H -0.0286 0.1985 -0.7938 0.037 Uiso 1 1 calc R . .
C19 C -0.0583(2) 0.1720(2) -0.4176(9) 0.041(2) Uani 1 1 d . . .
H19 H -0.0558 0.1808 -0.3027 0.050 Uiso 1 1 calc R . .
C20 C -0.0831(2) 0.1259(2) -0.6041(9) 0.046(2) Uani 1 1 d . . .
H20 H -0.0992 0.1016 -0.6272 0.055 Uiso 1 1 calc R . .
C1S C 0.1227(5) 0.3032(6) -0.126(3) 0.030(4) Uani 0.33 1 d PU . .
C2S C 0.1166(5) 0.3273(6) -0.070(3) 0.034(5) Uani 0.33 1 d PU . .
H2S H 0.1101 0.3400 -0.1479 0.040 Uiso 0.33 1 calc PR . .
C3S C 0.1197(6) 0.3353(6) 0.119(3) 0.042(5) Uani 0.33 1 d PU . .
H3S H 0.1159 0.3538 0.1585 0.051 Uiso 0.33 1 calc PR . .
C4S C 0.1268(6) 0.3192(6) 0.224(3) 0.040(5) Uani 0.33 1 d PU . .
H4S H 0.1281 0.3249 0.3431 0.048 Uiso 0.33 1 calc PR . .
C5S C 0.1334(6) 0.2915(7) 0.169(3) 0.053(6) Uani 0.33 1 d PU . .
H5S H 0.1388 0.2788 0.2518 0.063 Uiso 0.33 1 calc PR . .
C6S C 0.1317(5) 0.2830(5) -0.008(3) 0.029(4) Uani 0.33 1 d PU . .
H6S H 0.1363 0.2651 -0.0481 0.035 Uiso 0.33 1 calc PR . .
C7S C 0.1186(6) 0.2887(8) -0.304(3) 0.066(8) Uani 0.33 1 d PU . .
H7S1 H 0.1122 0.3022 -0.3837 0.099 Uiso 0.33 1 calc PR . .
H7S2 H 0.0999 0.2637 -0.3051 0.099 Uiso 0.33 1 calc PR . .
H7S3 H 0.1410 0.2906 -0.3415 0.099 Uiso 0.33 1 calc PR . .

loop_
_atom_site_aniso_label
_atom_site_aniso_U_11
_atom_site_aniso_U_22
_atom_site_aniso_U_33
_atom_site_aniso_U_23
_atom_site_aniso_U_13
_atom_site_aniso_U_12
Cu1 0.0267(6) 0.0662(8) 0.0194(7) 0.0012(4) 0.0011(3) 0.0302(5)
Cu2 0.0326(7) 0.0323(6) 0.0189(7) -0.0023(3) -0.0046(3) 0.0146(5)
O1 0.032(3) 0.030(3) 0.017(2) -0.0017(18) -0.0015(19) 0.011(2)
O2 0.042(3) 0.065(4) 0.021(3) -0.004(3) -0.003(2) 0.032(3)
O3 0.047(3) 0.048(3) 0.021(2) 0.000(2) -0.003(2) 0.031(3)
O4 0.101(6) 0.102(6) 0.020(3) -0.011(3) -0.010(3) 0.081(5)
O5 0.038(3) 0.086(5) 0.018(3) 0.004(3) 0.004(2) 0.042(3)
O6 0.048(4) 0.077(5) 0.019(3) 0.007(3) -0.005(2) 0.009(3)
O7 0.037(3) 0.084(4) 0.022(3) -0.001(3) 0.001(2) 0.044(3)
O8 0.042(3) 0.086(5) 0.022(3) -0.001(3) -0.001(2) 0.043(3)
N1 0.020(3) 0.048(4) 0.020(3) 0.003(3) 0.004(2) 0.014(3)
N2 0.030(3) 0.039(4) 0.021(3) -0.002(2) -0.003(2) 0.012(3)
N3 0.046(4) 0.030(3) 0.022(3) -0.004(2) -0.001(3) 0.014(3)
N4 0.059(5) 0.033(3) 0.021(3) 0.000(3) 0.005(3) 0.017(3)
N5 0.044(4) 0.067(5) 0.023(3) -0.005(3) -0.006(3) 0.039(4)
N6 0.048(4) 0.091(6) 0.021(3) 0.008(3) 0.004(3) 0.042(5)
N7 0.017(3) 0.043(4) 0.023(3) -0.005(3) -0.001(2) 0.006(3)
N8 0.038(4) 0.055(5) 0.020(3) -0.003(3) 0.010(3) -0.012(3)
C1 0.021(3) 0.032(4) 0.020(3) 0.003(3) 0.004(3) 0.007(3)
C2 0.012(3) 0.039(4) 0.020(3) 0.002(3) 0.001(2) 0.005(3)
C3 0.021(3) 0.047(4) 0.023(3) -0.004(3) 0.000(3) 0.015(3)
C4 0.020(3) 0.038(4) 0.024(3) 0.002(3) -0.001(3) 0.010(3)
C5 0.025(3) 0.036(4) 0.018(3) -0.001(3) 0.000(3) 0.009(3)
C6 0.057(5) 0.064(6) 0.017(4) 0.001(3) 0.003(3) 0.042(5)
C7 0.050(5) 0.063(6) 0.023(4) 0.000(4) -0.001(3) 0.041(4)
C8 0.056(5) 0.039(5) 0.025(4) 0.004(3) 0.005(3) 0.021(4)
C9 0.053(5) 0.034(4) 0.018(3) 0.002(3) 0.003(3) 0.014(4)
C10 0.065(6) 0.028(4) 0.018(3) -0.004(3) 0.001(3) 0.020(4)
C11 0.036(4) 0.046(5) 0.021(4) -0.002(3) -0.002(3) 0.016(4)
C12 0.039(4) 0.039(4) 0.024(4) 0.002(3) 0.000(3) 0.012(4)
C13 0.038(4) 0.057(5) 0.021(4) 0.003(3) 0.003(3) 0.024(4)
C14 0.059(5) 0.061(5) 0.019(4) -0.003(3) -0.002(3) 0.039(5)
C15 0.050(5) 0.080(7) 0.024(4) -0.010(4) -0.002(3) 0.047(5)
C16 0.034(4) 0.062(5) 0.020(3) -0.005(3) 0.002(3) 0.036(4)
C17 0.038(4) 0.054(5) 0.023(3) -0.003(3) 0.001(3) 0.036(4)
C18 0.016(3) 0.043(4) 0.021(3) 0.000(3) -0.004(2) 0.006(3)
C19 0.028(4) 0.044(5) 0.017(3) -0.005(3) 0.002(3) -0.007(3)
C20 0.036(4) 0.042(5) 0.021(4) -0.007(3) 0.001(3) -0.009(4)
C1S 0.024(6) 0.033(6) 0.034(6) -0.005(4) 0.005(4) 0.014(4)
C2S 0.021(7) 0.033(8) 0.044(8) 0.001(7) 0.002(6) 0.011(6)
C3S 0.032(8) 0.041(9) 0.046(9) -0.006(7) 0.014(7) 0.013(7)
C4S 0.027(8) 0.047(9) 0.036(8) -0.002(7) 0.010(7) 0.011(7)
C5S 0.032(9) 0.051(9) 0.064(10) 0.019(8) -0.006(7) 0.012(7)
C6S 0.027(6) 0.025(6) 0.041(6) 0.000(4) 0.007(4) 0.016(4)
C7S 0.024(10) 0.070(15) 0.084(15) -0.027(12) 0.016(10) 0.009(10)

loop_
_atom_type_symbol
_atom_type_description
_atom_type_scat_dispersion_real
_atom_type_scat_dispersion_imag
_atom_type_scat_source
C C 0.0033 0.0016 'International Tables Vol C Tables 4.2.6.8 and 6.1.1.4'
H H 0.0000 0.0000 'International Tables Vol C Tables 4.2.6.8 and 6.1.1.4'
N N 0.0061 0.0033 'International Tables Vol C Tables 4.2.6.8 and 6.1.1.4'
O O 0.0106 0.0060 'International Tables Vol C Tables 4.2.6.8 and 6.1.1.4'
Cu Cu 0.3201 1.2651 'International Tables Vol C Tables 4.2.6.8 and 6.1.1.4'

loop_
_geom_angle_atom_site_label_1
_geom_angle_atom_site_label_2
_geom_angle_atom_site_label_3
_geom_angle
_geom_angle_site_symmetry_1
_geom_angle_site_symmetry_3
_geom_angle_publ_flag
O7 Cu1 O5 179.6(3) . . ?
O7 Cu1 N1 87.6(2) . . ?
O5 Cu1 N1 92.4(2) . . ?
O7 Cu1 N5 92.3(2) . . ?
O5 Cu1 N5 87.7(3) . . ?
N1 Cu1 N5 179.5(2) . . ?
O3 Cu2 O1 177.1(2) . . ?
O3 Cu2 N7 87.5(2) . . ?
O1 Cu2 N7 92.5(2) . . ?
O3 Cu2 N3 92.7(2) . . ?
O1 Cu2 N3 87.4(2) . . ?
N7 Cu2 N3 178.7(2) . . ?
C1 O1 Cu2 118.5(4) . . ?
C6 O3 Cu2 120.9(5) . . ?
C11 O5 Cu1 119.5(5) . . ?
C16 O7 Cu1 119.7(4) . . ?
C3 N1 C4 116.3(7) . . ?
C3 N1 Cu1 117.6(5) . . ?
C4 N1 Cu1 126.2(5) . . ?
C4 N2 C5 115.6(6) . . ?
C9 N3 C8 117.4(7) . . ?
C9 N3 Cu2 125.8(5) . . ?
C8 N3 Cu2 116.8(5) . . ?
C9 N4 C10 115.0(7) . . ?
C14 N5 C15 117.9(7) . . ?
C14 N5 Cu1 126.1(5) . . ?
C15 N5 Cu1 116.0(5) . . ?
C14 N6 C13 114.6(7) 12_556 . ?
C18 N7 C19 115.8(7) . . ?
C18 N7 Cu2 118.2(5) . . ?
C19 N7 Cu2 125.9(5) . . ?
C19 N8 C20 115.5(7) . . ?
O2 C1 O1 127.5(6) . . ?
O2 C1 C2 118.8(7) . . ?
O1 C1 C2 113.8(6) . . ?
C3 C2 C5 117.0(6) . . ?
C3 C2 C1 118.7(7) . . ?
C5 C2 C1 124.3(7) . . ?
N1 C3 C2 122.2(7) . . ?
N2 C4 N1 126.5(6) . . ?
N2 C5 C2 122.3(7) . . ?
O4 C6 O3 127.5(7) . . ?
O4 C6 C7 119.7(7) . . ?
O3 C6 C7 112.8(7) . . ?
C8 C7 C10 116.0(7) 6_454 6_454 ?
C8 C7 C6 118.2(7) 6_454 . ?
C10 C7 C6 125.7(7) 6_454 . ?
N3 C8 C7 121.6(7) . 8 ?
N3 C9 N4 126.8(7) . . ?
N4 C10 C7 123.1(7) . 8 ?
O6 C11 O5 127.4(7) . . ?
O6 C11 C12 119.3(7) . . ?
O5 C11 C12 113.2(7) . . ?
C13 C12 C15 116.6(7) . 12_556 ?
C13 C12 C11 125.8(7) . . ?
C15 C12 C11 117.6(7) 12_556 . ?
N6 C13 C12 123.7(8) . . ?
N6 C14 N5 126.8(7) 11_556 . ?
N5 C15 C12 120.3(7) . 11_556 ?
O8 C16 O7 127.0(7) . . ?
O8 C16 C17 119.0(7) . . ?
O7 C16 C17 114.0(6) . . ?
C18 C17 C20 116.9(7) 11_554 11_554 ?
C18 C17 C16 118.3(6) 11_554 . ?
C20 C17 C16 124.8(7) 11_554 . ?
N7 C18 C17 122.2(7) . 12_554 ?
N8 C19 N7 126.8(7) . . ?
N8 C20 C17 122.8(7) . 12_554 ?
C2S C1S C6S 121.2(19) . . ?
C2S C1S C7S 129(2) . . ?
C6S C1S C7S 109(2) . . ?
C1S C2S C3S 119(2) . . ?
C4S C3S C2S 123(2) . . ?
C3S C4S C5S 120(2) . . ?
C6S C5S C4S 120(2) . . ?
C5S C6S C1S 116.3(19) . . ?

loop_
_geom_bond_atom_site_label_1
_geom_bond_atom_site_label_2
_geom_bond_distance
_geom_bond_site_symmetry_2
_geom_bond_publ_flag
Cu1 O7 1.949(5) . ?
Cu1 O5 1.947(5) . ?
Cu1 N1 2.005(7) . ?
Cu1 N5 2.010(7) . ?
Cu2 O3 1.939(5) . ?
Cu2 O1 1.937(4) . ?
Cu2 N7 1.996(6) . ?
Cu2 N3 2.016(6) . ?
O1 C1 1.295(9) . ?
O2 C1 1.211(9) . ?
O3 C6 1.298(10) . ?
O4 C6 1.212(10) . ?
O5 C11 1.272(10) . ?
O6 C11 1.222(10) . ?
O7 C16 1.276(9) . ?
O8 C16 1.232(9) . ?
N1 C3 1.347(9) . ?
N1 C4 1.350(9) . ?
N2 C4 1.313(10) . ?
N2 C5 1.360(9) . ?
N3 C9 1.323(9) . ?
N3 C8 1.347(9) . ?
N4 C9 1.325(10) . ?
N4 C10 1.358(9) . ?
N5 C14 1.331(10) . ?
N5 C15 1.349(10) . ?
N6 C14 1.319(11) 12_556 ?
N6 C13 1.361(9) . ?
N7 C18 1.348(9) . ?
N7 C19 1.353(9) . ?
N8 C19 1.317(10) . ?
N8 C20 1.353(9) . ?
C1 C2 1.523(9) . ?
C2 C3 1.355(11) . ?
C2 C5 1.390(10) . ?
C6 C7 1.506(10) . ?
C7 C8 1.378(11) 6_454 ?
C7 C10 1.392(11) 6_454 ?
C8 C7 1.377(11) 8 ?
C10 C7 1.392(11) 8 ?
C11 C12 1.510(10) . ?
C12 C13 1.371(10) . ?
C12 C15 1.393(12) 12_556 ?
C14 N6 1.319(11) 11_556 ?
C15 C12 1.393(12) 11_556 ?
C16 C17 1.509(10) . ?
C17 C18 1.373(10) 11_554 ?
C17 C20 1.379(10) 11_554 ?
C18 C17 1.372(10) 12_554 ?
C20 C17 1.379(10) 12_554 ?
C1S C2S 1.28(3) . ?
C1S C6S 1.45(3) . ?
C1S C7S 1.49(3) . ?
C2S C3S 1.49(3) . ?
C3S C4S 1.21(3) . ?
C4S C5S 1.44(4) . ?
C5S C6S 1.40(3) . ?
